data_7230709
loop_
_publ_author_name
'Kalinowska-T\/lu\'scik, Justyna'
'Staro\'n, Jakub'
'Krawczuk, Anna'
'Mordalski, Stefan'
'Warszycki, Dawid'
'Sata\/la, Grzegorz'
'Hogendorf, Adam S.'
'Bojarski, Andrzej J.'

_publ_section_title
;
 The effect of the intramolecular C--H&#x22EF;O interactions on the
 conformational preferences of bis-arylsulfones -- 5-HT6 receptor
 antagonists and beyond
;
_journal_issue 33
_journal_name_full 'RSC Advances'
_journal_page_first 18672
_journal_paper_doi 10.1039/C8RA03107J
_journal_volume 8
_journal_year 2018
_chemical_formula_moiety 'C20 H25 N2 O3, C2 H O4'
_chemical_formula_sum 'C22 H26 N2 O5'
_chemical_formula_weight 398.45
_space_group_IT_number 2
_symmetry_cell_setting triclinic
_symmetry_Int_Tables_number 2
_symmetry_space_group_name_Hall '-P 1'
_symmetry_space_group_name_H-M 'P -1'
_atom_sites_solution_hydrogens mixed
_audit_creation_date 2015-08-25T17:30:42-00:00
_audit_creation_method 'WinGX routine CIF_UPDATE'
_audit_update_record
;
2017-05-15 deposited with the CCDC.
2018-05-16 downloaded from the CCDC.
;
_cell_angle_alpha 114.544(5)
_cell_angle_beta 92.599(4)
_cell_angle_gamma 112.821(5)
_cell_formula_units_Z 2
_cell_length_a 9.1897(4)
_cell_length_b 11.1766(6)
_cell_length_c 11.9074(7)
_cell_measurement_reflns_used 6022
_cell_measurement_temperature 293(2)
_cell_measurement_theta_max 28.6452
_cell_measurement_theta_min 3.4117
_cell_volume 993.84(12)
_computing_cell_refinement
;
        CrysAlisPro, Agilent Technologies,
        Version 1.171.36.20 (release 27-06-2012 CrysAlis171 .NET)
        (compiled Jul 11 2012,15:38:31)
;
_computing_data_collection
;
        CrysAlisPro, Agilent Technologies,
        Version 1.171.36.20 (release 27-06-2012 CrysAlis171 .NET)
        (compiled Jul 11 2012,15:38:31)
;
_computing_data_reduction
;
        CrysAlisPro, Agilent Technologies,
        Version 1.171.36.20 (release 27-06-2012 CrysAlis171 .NET)
        (compiled Jul 11 2012,15:38:31)
;
_computing_structure_refinement 'SHELXL-2014/6 (Sheldrick, 2014)'
_diffrn_ambient_temperature 293(2)
_diffrn_detector_area_resol_mean 10.3756
_diffrn_measured_fraction_theta_full 0.997
_diffrn_measured_fraction_theta_max 0.9
_diffrn_measurement_device_type 'SuperNova, Dual, Cu at zero, Atlas'
_diffrn_measurement_method '\w scans'
_diffrn_orient_matrix_UB_11 0.0820425
_diffrn_orient_matrix_UB_12 0.0549641
_diffrn_orient_matrix_UB_13 0.0228588
_diffrn_orient_matrix_UB_21 -0.0164036
_diffrn_orient_matrix_UB_22 0.0290783
_diffrn_orient_matrix_UB_23 -0.0391458
_diffrn_orient_matrix_UB_31 -0.0215594
_diffrn_orient_matrix_UB_32 0.0471149
_diffrn_orient_matrix_UB_33 0.0501008
_diffrn_radiation_monochromator mirror
_diffrn_radiation_type MoK\a
_diffrn_radiation_wavelength 0.71073
_diffrn_reflns_av_R_equivalents 0.0199
_diffrn_reflns_av_unetI/netI 0.0268
_diffrn_reflns_Laue_measured_fraction_full 0.997
_diffrn_reflns_Laue_measured_fraction_max 0.9
_diffrn_reflns_limit_h_max 12
_diffrn_reflns_limit_h_min -11
_diffrn_reflns_limit_k_max 14
_diffrn_reflns_limit_k_min -14
_diffrn_reflns_limit_l_max 15
_diffrn_reflns_limit_l_min -15
_diffrn_reflns_number 13992
_diffrn_reflns_point_group_measured_fraction_full 0.997
_diffrn_reflns_point_group_measured_fraction_max 0.9
_diffrn_reflns_theta_full 25.242
_diffrn_reflns_theta_max 28.708
_diffrn_reflns_theta_min 3.419
_exptl_absorpt_coefficient_mu 0.095
_exptl_absorpt_correction_T_max 1
_exptl_absorpt_correction_T_min 0.88442
_exptl_absorpt_correction_type multi-scan
_exptl_absorpt_process_details
;
        CrysAlisPro, Agilent Technologies,
        Version 1.171.36.20 (release 27-06-2012 CrysAlis171 .NET)
        (compiled Jul 11 2012,15:38:31)
        Empirical absorption correction using spherical harmonics,
 implemented in SCALE3 ABSPACK scaling algorithm.
;
_exptl_crystal_colour white
_exptl_crystal_density_diffrn 1.331
_exptl_crystal_description block
_exptl_crystal_F_000 424
_exptl_crystal_size_max 0.3
_exptl_crystal_size_mid 0.2
_exptl_crystal_size_min 0.15
_refine_diff_density_max 0.273
_refine_diff_density_min -0.239
_refine_diff_density_rms 0.038
_refine_ls_extinction_method none
_refine_ls_goodness_of_fit_ref 1.067
_refine_ls_hydrogen_treatment mixed
_refine_ls_matrix_type full
_refine_ls_number_parameters 270
_refine_ls_number_reflns 4623
_refine_ls_number_restraints 0
_refine_ls_restrained_S_all 1.067
_refine_ls_R_factor_all 0.0616
_refine_ls_R_factor_gt 0.046
_refine_ls_shift/su_max 0
_refine_ls_shift/su_mean 0
_refine_ls_structure_factor_coef Fsqd
_refine_ls_weighting_details 'w=1/[\s^2^(Fo^2^)+(0.0403P)^2^+0.3921P] where P=(Fo^2^+2Fc^2^)/3'
_refine_ls_weighting_scheme calc
_refine_ls_wR_factor_gt 0.1116
_refine_ls_wR_factor_ref 0.1208
_reflns_Friedel_coverage 0
_reflns_number_gt 3571
_reflns_number_total 4623
_reflns_threshold_expression 'I > 2\s(I)'
_cod_data_source_file c8ra03107j2.cif
_cod_data_source_block 2c
_cod_original_cell_volume 993.84(10)
_cod_database_code 7230709
_shelx_estimated_absorpt_t_min 0.972
_shelx_estimated_absorpt_t_max 0.986

loop_
_symmetry_equiv_pos_as_xyz
'x, y, z'
'-x, -y, -z'

loop_
_atom_site_label
_atom_site_type_symbol
_atom_site_fract_x
_atom_site_fract_y
_atom_site_fract_z
_atom_site_U_iso_or_equiv
_atom_site_adp_type
_atom_site_occupancy
_atom_site_site_symmetry_order
_atom_site_calc_flag
_atom_site_refinement_flags_posn
_atom_site_refinement_flags_adp
O31 O 0.03016(15) 0.12982(13) 0.44718(12) 0.0447(3) Uani 1 1 d . .
O32 O -0.16070(16) 0.04165(14) 0.53932(14) 0.0544(4) Uani 1 1 d . .
C30 C -0.04193(19) 0.04753(16) 0.49869(15) 0.0350(3) Uani 1 1 d . .
H31 H -0.012(3) 0.203(3) 0.454(2) 0.096(8) Uiso 1 1 d . .
O22 O -0.07536(14) 0.31663(12) 0.46732(13) 0.0469(3) Uani 1 1 d . .
N33 N 0.40567(17) 0.72454(14) 0.49189(12) 0.0348(3) Uani 1 1 d . .
O21 O 0.16944(15) 0.46839(13) 0.46877(13) 0.0507(3) Uani 1 1 d . .
C9 C 0.17470(18) 0.61679(17) -0.04713(16) 0.0375(4) Uani 1 1 d . .
N1 N 0.14629(17) 0.72826(15) 0.03985(14) 0.0419(3) Uani 1 1 d . .
C5 C 0.27427(19) 0.44474(18) -0.04610(15) 0.0381(4) Uani 1 1 d . .
H5 H 0.3165 0.4078 -0.0031 0.046 Uiso 1 1 calc R U
O61 O 0.27260(18) 0.26746(16) -0.25453(12) 0.0599(4) Uani 1 1 d . .
C20 C 0.02847(19) 0.43843(16) 0.48101(15) 0.0344(3) Uani 1 1 d . .
C4 C 0.23622(18) 0.56179(16) 0.02020(15) 0.0346(3) Uani 1 1 d . .
C6 C 0.2472(2) 0.38615(19) -0.17684(16) 0.0434(4) Uani 1 1 d . .
C32 C 0.3681(2) 0.75394(17) 0.38492(15) 0.0367(3) Uani 1 1 d . .
H32B H 0.4673 0.8265 0.3821 0.044 Uiso 1 1 calc R U
H32A H 0.2913 0.7953 0.4017 0.044 Uiso 1 1 calc R U
C3 C 0.24388(19) 0.64387(17) 0.15173(15) 0.0358(3) Uani 1 1 d . .
C11 C 0.17995(19) 0.96880(18) 0.06270(16) 0.0386(4) Uani 1 1 d . .
C31 C 0.2976(2) 0.61765(18) 0.25664(15) 0.0407(4) Uani 1 1 d . .
H31B H 0.3789 0.5823 0.2358 0.049 Uiso 1 1 calc R U
H31A H 0.2051 0.5415 0.262 0.049 Uiso 1 1 calc R U
C8 C 0.1546(2) 0.5605(2) -0.17870(17) 0.0465(4) Uani 1 1 d . .
H8 H 0.1179 0.5999 -0.2222 0.056 Uiso 1 1 calc R U
C10 C 0.0693(2) 0.8076(2) 0.0108(2) 0.0502(4) Uani 1 1 d . .
H10A H -0.0257 0.7963 0.0456 0.06 Uiso 1 1 calc R U
H10B H 0.0323 0.7636 -0.081 0.06 Uiso 1 1 calc R U
C35 C 0.5321(2) 0.6713(2) 0.47918(18) 0.0502(4) Uani 1 1 d . .
H35C H 0.4987 0.5852 0.3983 0.075 Uiso 1 1 calc R U
H35B H 0.6333 0.7468 0.4846 0.075 Uiso 1 1 calc R U
H35A H 0.5461 0.6475 0.5464 0.075 Uiso 1 1 calc R U
C2 C 0.1871(2) 0.74225(18) 0.15868(16) 0.0410(4) Uani 1 1 d . .
H2 H 0.1774 0.8093 0.2333 0.049 Uiso 1 1 calc R U
C7 C 0.1906(2) 0.4451(2) -0.24185(17) 0.0485(4) Uani 1 1 d . .
H7 H 0.1772 0.4054 -0.3296 0.058 Uiso 1 1 calc R U
C34 C 0.4560(3) 0.8578(2) 0.61663(17) 0.0520(5) Uani 1 1 d . .
H34B H 0.3738 0.8916 0.6242 0.078 Uiso 1 1 calc R U
H34C H 0.4699 0.8344 0.6841 0.078 Uiso 1 1 calc R U
H34A H 0.5571 0.9336 0.6223 0.078 Uiso 1 1 calc R U
C62 C 0.3138(2) 0.1935(2) -0.19728(19) 0.0546(5) Uani 1 1 d . .
H62C H 0.3282 0.1137 -0.2605 0.082 Uiso 1 1 calc R U
H62B H 0.4132 0.2607 -0.132 0.082 Uiso 1 1 calc R U
H62A H 0.228 0.1555 -0.1603 0.082 Uiso 1 1 calc R U
C12 C 0.3122(2) 1.0156(2) 0.0148(2) 0.0545(5) Uani 1 1 d . .
H12 H 0.3333 0.9471 -0.0506 0.065 Uiso 1 1 calc R U
C16 C 0.1520(2) 1.0739(2) 0.15948(18) 0.0531(5) Uani 1 1 d . .
H16 H 0.0642 1.0444 0.194 0.064 Uiso 1 1 calc R U
C15 C 0.2528(3) 1.2226(2) 0.2058(2) 0.0699(7) Uani 1 1 d . .
H15 H 0.2312 1.2922 0.2696 0.084 Uiso 1 1 calc R U
C14 C 0.3831(3) 1.2663(2) 0.1578(3) 0.0764(7) Uani 1 1 d . .
H14 H 0.4515 1.3659 0.1894 0.092 Uiso 1 1 calc R U
C13 C 0.4142(3) 1.1645(3) 0.0636(3) 0.0711(7) Uani 1 1 d . .
H13 H 0.5044 1.1951 0.0317 0.085 Uiso 1 1 calc R U
H6 H 0.314(2) 0.652(2) 0.4903(17) 0.046(5) Uiso 1 1 d . .

loop_
_atom_site_aniso_label
_atom_site_aniso_U_11
_atom_site_aniso_U_22
_atom_site_aniso_U_33
_atom_site_aniso_U_23
_atom_site_aniso_U_13
_atom_site_aniso_U_12
O31 0.0519(7) 0.0408(7) 0.0616(8) 0.0343(6) 0.0262(6) 0.0271(6)
O32 0.0587(8) 0.0537(8) 0.0838(10) 0.0447(7) 0.0425(7) 0.0400(7)
C30 0.0411(9) 0.0283(8) 0.0393(8) 0.0158(7) 0.0137(7) 0.0188(7)
O22 0.0434(7) 0.0317(6) 0.0744(9) 0.0321(6) 0.0155(6) 0.0169(5)
N33 0.0374(7) 0.0295(7) 0.0367(7) 0.0171(6) 0.0095(6) 0.0123(6)
O21 0.0494(7) 0.0400(7) 0.0795(9) 0.0369(7) 0.0309(7) 0.0246(6)
C9 0.0310(8) 0.0338(8) 0.0449(9) 0.0215(7) 0.0055(7) 0.0090(6)
N1 0.0414(8) 0.0349(7) 0.0493(8) 0.0221(6) 0.0035(6) 0.0153(6)
C5 0.0354(8) 0.0390(9) 0.0409(9) 0.0215(7) 0.0085(7) 0.0147(7)
O61 0.0795(10) 0.0669(9) 0.0437(7) 0.0219(7) 0.0220(7) 0.0461(8)
C20 0.0419(9) 0.0306(8) 0.0376(8) 0.0218(7) 0.0103(7) 0.0165(7)
C4 0.0298(7) 0.0314(8) 0.0383(8) 0.0187(7) 0.0065(6) 0.0075(6)
C6 0.0410(9) 0.0454(10) 0.0418(9) 0.0195(8) 0.0126(7) 0.0182(8)
C32 0.0424(9) 0.0327(8) 0.0399(8) 0.0200(7) 0.0115(7) 0.0180(7)
C3 0.0356(8) 0.0309(8) 0.0375(8) 0.0174(7) 0.0061(6) 0.0107(6)
C11 0.0367(8) 0.0409(9) 0.0466(9) 0.0259(8) 0.0068(7) 0.0198(7)
C31 0.0503(10) 0.0333(8) 0.0385(8) 0.0183(7) 0.0080(7) 0.0174(7)
C8 0.0440(9) 0.0504(10) 0.0449(9) 0.0286(8) 0.0032(8) 0.0151(8)
C10 0.0382(9) 0.0444(10) 0.0701(12) 0.0315(9) 0.0028(8) 0.0166(8)
C35 0.0557(11) 0.0529(11) 0.0521(10) 0.0272(9) 0.0101(9) 0.0315(9)
C2 0.0423(9) 0.0334(8) 0.0424(9) 0.0164(7) 0.0068(7) 0.0144(7)
C7 0.0487(10) 0.0563(11) 0.0363(9) 0.0223(8) 0.0079(8) 0.0191(9)
C34 0.0627(12) 0.0412(10) 0.0388(9) 0.0101(8) 0.0034(8) 0.0214(9)
C62 0.0541(11) 0.0530(11) 0.0568(11) 0.0212(10) 0.0188(9) 0.0285(10)
C12 0.0536(11) 0.0575(12) 0.0675(13) 0.0376(10) 0.0238(10) 0.0291(10)
C16 0.0514(11) 0.0618(12) 0.0495(10) 0.0245(10) 0.0090(9) 0.0307(10)
C15 0.0754(15) 0.0522(13) 0.0666(14) 0.0093(11) -0.0133(12) 0.0376(12)
C14 0.0676(15) 0.0447(12) 0.107(2) 0.0377(13) -0.0134(14) 0.0181(11)
C13 0.0536(12) 0.0706(15) 0.1055(19) 0.0643(15) 0.0195(12) 0.0182(11)

loop_
_atom_type_symbol
_atom_type_description
_atom_type_scat_dispersion_real
_atom_type_scat_dispersion_imag
_atom_type_scat_source
C C 0.0033 0.0016 'International Tables Vol C Tables 4.2.6.8 and 6.1.1.4'
H H 0 0 'International Tables Vol C Tables 4.2.6.8 and 6.1.1.4'
N N 0.0061 0.0033 'International Tables Vol C Tables 4.2.6.8 and 6.1.1.4'
O O 0.0106 0.006 'International Tables Vol C Tables 4.2.6.8 and 6.1.1.4'

loop_
_geom_angle_atom_site_label_1
_geom_angle_atom_site_label_2
_geom_angle_atom_site_label_3
_geom_angle
_geom_angle_site_symmetry_3
C30 O31 H31 113.9(15) .
O32 C30 O31 126.00(14) .
O32 C30 C30 122.09(18) 2_556
O31 C30 C30 111.90(16) 2_556
C34 N33 C35 109.95(14) .
C34 N33 C32 110.71(13) .
C35 N33 C32 112.77(13) .
C34 N33 H6 108.2(11) .
C35 N33 H6 106.8(12) .
C32 N33 H6 108.2(12) .
N1 C9 C8 130.98(16) .
N1 C9 C4 107.60(14) .
C8 C9 C4 121.41(16) .
C2 N1 C9 108.36(13) .
C2 N1 C10 125.02(15) .
C9 N1 C10 126.30(15) .
C6 C5 C4 118.15(15) .
C6 C5 H5 120.9 .
C4 C5 H5 120.9 .
C6 O61 C62 117.27(14) .
O21 C20 O22 126.03(14) .
O21 C20 C20 118.31(16) 2_566
O22 C20 C20 115.65(17) 2_566
C9 C4 C5 119.72(14) .
C9 C4 C3 107.32(14) .
C5 C4 C3 132.96(15) .
C5 C6 O61 124.42(16) .
C5 C6 C7 121.34(16) .
O61 C6 C7 114.23(15) .
N33 C32 C31 113.09(12) .
N33 C32 H32B 109 .
C31 C32 H32B 109 .
N33 C32 H32A 109 .
C31 C32 H32A 109 .
H32B C32 H32A 107.8 .
C2 C3 C4 106.28(14) .
C2 C3 C31 128.68(15) .
C4 C3 C31 124.98(14) .
C12 C11 C16 118.21(17) .
C12 C11 C10 120.68(17) .
C16 C11 C10 121.11(17) .
C3 C31 C32 113.05(13) .
C3 C31 H31B 109 .
C32 C31 H31B 109 .
C3 C31 H31A 109 .
C32 C31 H31A 109 .
H31B C31 H31A 107.8 .
C7 C8 C9 117.94(16) .
C7 C8 H8 121 .
C9 C8 H8 121 .
N1 C10 C11 113.55(14) .
N1 C10 H10A 108.9 .
C11 C10 H10A 108.9 .
N1 C10 H10B 108.9 .
C11 C10 H10B 108.9 .
H10A C10 H10B 107.7 .
N33 C35 H35C 109.5 .
N33 C35 H35B 109.5 .
H35C C35 H35B 109.5 .
N33 C35 H35A 109.5 .
H35C C35 H35A 109.5 .
H35B C35 H35A 109.5 .
C3 C2 N1 110.43(15) .
C3 C2 H2 124.8 .
N1 C2 H2 124.8 .
C8 C7 C6 121.34(16) .
C8 C7 H7 119.3 .
C6 C7 H7 119.3 .
N33 C34 H34B 109.5 .
N33 C34 H34C 109.5 .
H34B C34 H34C 109.5 .
N33 C34 H34A 109.5 .
H34B C34 H34A 109.5 .
H34C C34 H34A 109.5 .
O61 C62 H62C 109.5 .
O61 C62 H62B 109.5 .
H62C C62 H62B 109.5 .
O61 C62 H62A 109.5 .
H62C C62 H62A 109.5 .
H62B C62 H62A 109.5 .
C11 C12 C13 120.4(2) .
C11 C12 H12 119.8 .
C13 C12 H12 119.8 .
C11 C16 C15 121.0(2) .
C11 C16 H16 119.5 .
C15 C16 H16 119.5 .
C14 C15 C16 119.8(2) .
C14 C15 H15 120.1 .
C16 C15 H15 120.1 .
C15 C14 C13 120.2(2) .
C15 C14 H14 119.9 .
C13 C14 H14 119.9 .
C14 C13 C12 120.4(2) .
C14 C13 H13 119.8 .
C12 C13 H13 119.8 .

loop_
_geom_bond_atom_site_label_1
_geom_bond_atom_site_label_2
_geom_bond_distance
_geom_bond_site_symmetry_2
O31 C30 1.3015(18) .
O31 H31 1.01(3) .
O32 C30 1.2035(19) .
C30 C30 1.544(3) 2_556
O22 C20 1.2586(18) .
N33 C34 1.485(2) .
N33 C35 1.485(2) .
N33 C32 1.498(2) .
N33 H6 0.908(19) .
O21 C20 1.2381(19) .
C9 N1 1.378(2) .
C9 C8 1.396(2) .
C9 C4 1.406(2) .
N1 C2 1.375(2) .
N1 C10 1.458(2) .
C5 C6 1.381(2) .
C5 C4 1.407(2) .
C5 H5 0.93 .
O61 C6 1.382(2) .
O61 C62 1.407(2) .
C20 C20 1.561(3) 2_566
C4 C3 1.430(2) .
C6 C7 1.399(3) .
C32 C31 1.512(2) .
C32 H32B 0.97 .
C32 H32A 0.97 .
C3 C2 1.364(2) .
C3 C31 1.500(2) .
C11 C12 1.376(3) .
C11 C16 1.382(2) .
C11 C10 1.503(2) .
C31 H31B 0.97 .
C31 H31A 0.97 .
C8 C7 1.373(3) .
C8 H8 0.93 .
C10 H10A 0.97 .
C10 H10B 0.97 .
C35 H35C 0.96 .
C35 H35B 0.96 .
C35 H35A 0.96 .
C2 H2 0.93 .
C7 H7 0.93 .
C34 H34B 0.96 .
C34 H34C 0.96 .
C34 H34A 0.96 .
C62 H62C 0.96 .
C62 H62B 0.96 .
C62 H62A 0.96 .
C12 C13 1.386(3) .
C12 H12 0.93 .
C16 C15 1.387(3) .
C16 H16 0.93 .
C15 C14 1.356(4) .
C15 H15 0.93 .
C14 C13 1.362(4) .
C14 H14 0.93 .
C13 H13 0.93 .

loop_
_geom_hbond_atom_site_label_D
_geom_hbond_atom_site_label_H
_geom_hbond_atom_site_label_A
_geom_hbond_distance_DH
_geom_hbond_distance_HA
_geom_hbond_distance_DA
_geom_hbond_angle_DHA
_geom_hbond_site_symmetry_A
O31 H31 O22 1.01(3) 1.55(3) 2.5560(16) 179(3) .
C32 H32A O32 0.97 2.44 3.3893(19) 165.3 2_566
C2 H2 O32 0.93 2.57 3.485(2) 166.8 2_566
C34 H34B O22 0.96 2.61 3.132(2) 114.8 2_566
N33 H6 O22 0.908(19) 2.391(18) 2.9829(18) 122.9(14) 2_566
N33 H6 O21 0.908(19) 1.86(2) 2.7304(18) 159.6(17) .
O31 H31 O22 1.01(3) 1.55(3) 2.5560(16) 179(3) .
C32 H32A O32 0.97 2.44 3.3893(19) 165.3 2_566
C2 H2 O32 0.93 2.57 3.485(2) 166.8 2_566
C34 H34B O22 0.96 2.61 3.132(2) 114.8 2_566
N33 H6 O22 0.908(19) 2.391(18) 2.9829(18) 122.9(14) 2_566
N33 H6 O21 0.908(19) 1.86(2) 2.7304(18) 159.6(17) .

loop_
_geom_torsion_atom_site_label_1
_geom_torsion_atom_site_label_2
_geom_torsion_atom_site_label_3
_geom_torsion_atom_site_label_4
_geom_torsion
C8 C9 N1 C2 -179.42(17)
C4 C9 N1 C2 -0.61(17)
C8 C9 N1 C10 6.9(3)
C4 C9 N1 C10 -174.31(15)
N1 C9 C4 C5 179.20(13)
C8 C9 C4 C5 -1.9(2)
N1 C9 C4 C3 0.14(17)
C8 C9 C4 C3 179.08(15)
C6 C5 C4 C9 -0.9(2)
C6 C5 C4 C3 177.87(16)
C4 C5 C6 O61 -177.26(15)
C4 C5 C6 C7 2.9(2)
C62 O61 C6 C5 6.3(3)
C62 O61 C6 C7 -173.81(16)
C34 N33 C32 C31 -173.38(15)
C35 N33 C32 C31 62.96(19)
C9 C4 C3 C2 0.38(17)
C5 C4 C3 C2 -178.51(16)
C9 C4 C3 C31 177.91(15)
C5 C4 C3 C31 -1.0(3)
C2 C3 C31 C32 -29.9(2)
C4 C3 C31 C32 153.13(15)
N33 C32 C31 C3 173.99(13)
N1 C9 C8 C7 -178.76(16)
C4 C9 C8 C7 2.6(2)
C2 N1 C10 C11 70.7(2)
C9 N1 C10 C11 -116.62(18)
C12 C11 C10 N1 67.9(2)
C16 C11 C10 N1 -112.14(19)
C4 C3 C2 N1 -0.77(18)
C31 C3 C2 N1 -178.18(15)
C9 N1 C2 C3 0.88(19)
C10 N1 C2 C3 174.68(15)
C9 C8 C7 C6 -0.6(3)
C5 C6 C7 C8 -2.2(3)
O61 C6 C7 C8 177.93(16)
C16 C11 C12 C13 0.3(3)
C10 C11 C12 C13 -179.71(18)
C12 C11 C16 C15 1.0(3)
C10 C11 C16 C15 -178.99(17)
C11 C16 C15 C14 -1.5(3)
C16 C15 C14 C13 0.6(3)
C15 C14 C13 C12 0.7(3)
C11 C12 C13 C14 -1.2(3)
